data_2019809
loop_
_publ_author_name
'Belguedj, Roumaissa'
'Bouraiou, Abdelmalek'
'Merazig, Hocine'
'Belfaitah, Ali'
'Bouacida, Sofiane'

_publ_section_title
;
 Crystal structure of
 1-[(1-methyl-5-nitro-1H-imidazol-2-yl)methyl]pyridinium iodide
;
_journal_coeditor_code HG5425
_journal_issue 2
_journal_name_full 'Acta Crystallographica Section E Crystallographic Communications'
_journal_page_first o133
_journal_paper_doi 10.1107/S2056989015001541
_journal_volume 71
_journal_year 2015
_chemical_formula_iupac 'C10 H11 N4 O2 +, I -'
_chemical_formula_moiety 'C10 H11 N4 O2 +, I -'
_chemical_formula_sum 'C10 H11 I N4 O2'
_chemical_formula_weight 346.13
_chemical_name_systematic
;
1-[(1-Methyl-5-nitro-1<i>H</i>-imidazol-2-yl)methyl]pyridinium iodide
;
_space_group_crystal_system monoclinic
_space_group_IT_number 14
_space_group_name_Hall '-P 2ybc'
_space_group_name_H-M_alt 'P 1 21/c 1'
_symmetry_space_group_name_Hall '-P 2ybc'
_symmetry_space_group_name_H-M 'P 1 21/c 1'
_atom_sites_solution_hydrogens geom
_atom_sites_solution_primary direct
_atom_sites_solution_secondary difmap
_audit_conform_dict_name cif_core.dic
_audit_conform_dict_version 2.3
_audit_creation_method 'WinGX routine CIF_UPDATE'
_cell_angle_alpha 90
_cell_angle_beta 91.69(2)
_cell_angle_gamma 90
_cell_formula_units_Z 4
_cell_length_a 11.035(7)
_cell_length_b 9.073(6)
_cell_length_c 12.859(8)
_cell_measurement_reflns_used 6343
_cell_measurement_temperature 295(2)
_cell_measurement_theta_max 29.33
_cell_measurement_theta_min 2.75
_cell_volume 1286.9(14)
_computing_cell_refinement
;
SAINT (Bruker, 2011)
;
_computing_data_collection
;
APEX2 (Bruker, 2011)
;
_computing_data_reduction
;
SAINT (Bruker, 2011)
;
_computing_molecular_graphics
;
ORTEP-3 for Windows (Farrugia, 2012) and DIAMOND (Brandenburg,
2006)
;
_computing_publication_material
;
WinGX (Farrugia, 2012)
;
_computing_structure_refinement
;
SHELXL97 (Sheldrick, 2015)
;
_computing_structure_solution
;
SIR2002 (Burla et al, 2003)
;
_diffrn_ambient_temperature 295(2)
_diffrn_measured_fraction_theta_full 0.996
_diffrn_measured_fraction_theta_max 0.97
_diffrn_measurement_device_type 'Bruker APEXII'
_diffrn_measurement_method 'CCD rotation images, thick slices'
_diffrn_radiation_monochromator graphite
_diffrn_radiation_type MoK\a
_diffrn_radiation_wavelength 0.71073
_diffrn_reflns_av_R_equivalents 0.0299
_diffrn_reflns_limit_h_max 17
_diffrn_reflns_limit_h_min -18
_diffrn_reflns_limit_k_max 14
_diffrn_reflns_limit_k_min -14
_diffrn_reflns_limit_l_max 21
_diffrn_reflns_limit_l_min -21
_diffrn_reflns_number 22502
_diffrn_reflns_theta_full 25
_diffrn_reflns_theta_max 36.52
_diffrn_reflns_theta_min 2.91
_exptl_absorpt_coefficient_mu 2.485
_exptl_absorpt_correction_T_max 0.7453
_exptl_absorpt_correction_T_min 0.6154
_exptl_absorpt_correction_type multi-scan
_exptl_absorpt_process_details
;
(SADABS; Sheldrick, 2002)
;
_exptl_crystal_colour Colorless
_exptl_crystal_density_diffrn 1.787
_exptl_crystal_density_method 'not measured'
_exptl_crystal_description prism
_exptl_crystal_F_000 672
_exptl_crystal_size_max 0.14
_exptl_crystal_size_mid 0.12
_exptl_crystal_size_min 0.11
_refine_diff_density_max 1.138
_refine_diff_density_min -0.893
_refine_ls_extinction_method none
_refine_ls_goodness_of_fit_ref 0.988
_refine_ls_hydrogen_treatment constr
_refine_ls_matrix_type full
_refine_ls_number_parameters 155
_refine_ls_number_reflns 6134
_refine_ls_number_restraints 0
_refine_ls_restrained_S_all 0.988
_refine_ls_R_factor_all 0.0764
_refine_ls_R_factor_gt 0.0292
_refine_ls_shift/su_max 0.006
_refine_ls_shift/su_mean 0
_refine_ls_structure_factor_coef Fsqd
_refine_ls_weighting_details 'calc w=1/[\s^2^(Fo^2^)+(0.0275P)^2^] where P=(Fo^2^+2Fc^2^)/3'
_refine_ls_weighting_scheme calc
_refine_ls_wR_factor_gt 0.0561
_refine_ls_wR_factor_ref 0.0666
_reflns_number_gt 3669
_reflns_number_total 6134
_reflns_threshold_expression I>2sigma(I)
_cod_data_source_file hg5425sup1.cif
_cod_data_source_block I
_cod_original_cell_volume 1286.8(14)
_cod_database_code 2019809
_cod_database_fobs_code 2019809

loop_
_space_group_symop_operation_xyz
'x, y, z'
'-x, y+1/2, -z+1/2'
'-x, -y, -z'
'x, -y-1/2, z-1/2'

loop_
_atom_site_type_symbol
_atom_site_label
_atom_site_fract_x
_atom_site_fract_y
_atom_site_fract_z
_atom_site_U_iso_or_equiv
_atom_site_adp_type
_atom_site_calc_flag
_atom_site_refinement_flags
_atom_site_occupancy
_atom_site_symmetry_multiplicity
C C1 0.53170(14) -0.02548(17) 0.12964(12) 0.0288(3) Uani d . 1 1
C C2 0.75852(17) -0.0764(2) 0.10429(18) 0.0469(5) Uani d . 1 1
H H2A 0.8317 -0.0235 0.1217 0.07 Uiso calc R 1 1
H H2B 0.755 -0.0965 0.031 0.07 Uiso calc R 1 1
H H2C 0.7577 -0.1676 0.1421 0.07 Uiso calc R 1 1
C C3 0.65440(15) 0.15859(18) 0.15888(12) 0.0299(3) Uani d . 1 1
C C4 0.46650(16) 0.09581(18) 0.15569(14) 0.0361(4) Uani d . 1 1
H H4 0.3826 0.0995 0.1603 0.043 Uiso calc R 1 1
C C5 0.76681(16) 0.25171(19) 0.16974(12) 0.0353(4) Uani d . 1 1
H H5A 0.7584 0.3202 0.227 0.042 Uiso calc R 1 1
H H5B 0.8361 0.189 0.1855 0.042 Uiso calc R 1 1
C C6 0.87603(16) 0.2915(2) 0.01029(14) 0.0458(4) Uani d . 1 1
H H6 0.9214 0.2079 0.0268 0.055 Uiso calc R 1 1
C C7 0.8991(2) 0.3696(3) -0.07726(17) 0.0563(5) Uani d . 1 1
H H7 0.9604 0.3395 -0.1206 0.068 Uiso calc R 1 1
C C8 0.8319(3) 0.4928(3) -0.10157(16) 0.0633(6) Uani d . 1 1
H H8 0.8489 0.5479 -0.1603 0.076 Uiso calc R 1 1
C C9 0.7398(3) 0.5340(2) -0.03922(18) 0.0698(7) Uani d . 1 1
H H9 0.6922 0.6156 -0.0562 0.084 Uiso calc R 1 1
C C10 0.7181(2) 0.4539(2) 0.04885(16) 0.0520(5) Uani d . 1 1
H H10 0.6556 0.481 0.092 0.062 Uiso calc R 1 1
N N1 0.48460(14) -0.16821(16) 0.10430(11) 0.0361(3) Uani d . 1 1
N N2 0.65316(11) 0.01303(14) 0.13202(9) 0.0278(3) Uani d . 1 1
N N3 0.54387(13) 0.21140(15) 0.17398(11) 0.0377(3) Uani d . 1 1
N N4 0.78797(12) 0.33517(15) 0.07265(10) 0.0323(3) Uani d . 1 1
O O1 0.37309(12) -0.17941(15) 0.09568(11) 0.0516(3) Uani d . 1 1
O O2 0.55464(14) -0.27106(14) 0.09207(13) 0.0594(4) Uani d . 1 1
I I1 1.107377(10) 0.089936(13) 0.189052(9) 0.04248(5) Uani d . 1 1

loop_
_atom_site_aniso_label
_atom_site_aniso_U_11
_atom_site_aniso_U_22
_atom_site_aniso_U_33
_atom_site_aniso_U_12
_atom_site_aniso_U_13
_atom_site_aniso_U_23
C1 0.0291(8) 0.0313(8) 0.0262(7) -0.0053(6) 0.0025(6) 0.0001(6)
C2 0.0322(10) 0.0468(11) 0.0620(12) 0.0067(8) 0.0072(9) -0.0108(9)
C3 0.0317(8) 0.0315(8) 0.0268(7) -0.0030(6) 0.0042(6) 0.0000(6)
C4 0.0269(8) 0.0405(9) 0.0412(9) -0.0011(7) 0.0070(7) -0.0027(7)
C5 0.0376(9) 0.0392(9) 0.0291(7) -0.0098(7) 0.0012(7) 0.0012(7)
C6 0.0322(9) 0.0637(12) 0.0416(10) -0.0018(9) 0.0049(8) 0.0067(9)
C7 0.0492(12) 0.0784(15) 0.0417(10) -0.0130(11) 0.0102(9) 0.0030(11)
C8 0.1028(19) 0.0505(12) 0.0368(10) -0.0304(13) 0.0066(11) 0.0034(10)
C9 0.123(2) 0.0316(10) 0.0558(13) 0.0119(12) 0.0106(14) 0.0052(11)
C10 0.0778(16) 0.0293(8) 0.0498(11) 0.0068(10) 0.0161(10) -0.0007(9)
N1 0.0418(9) 0.0356(7) 0.0311(7) -0.0086(6) 0.0038(6) -0.0016(6)
N2 0.0259(7) 0.0309(7) 0.0267(6) 0.0000(5) 0.0039(5) 0.0005(5)
N3 0.0354(8) 0.0333(7) 0.0449(8) -0.0005(6) 0.0095(6) -0.0049(6)
N4 0.0349(8) 0.0312(7) 0.0310(6) -0.0096(6) 0.0028(6) -0.0037(6)
O1 0.0413(8) 0.0544(8) 0.0589(8) -0.0164(6) -0.0041(6) -0.0063(7)
O2 0.0606(9) 0.0336(7) 0.0847(11) -0.0003(7) 0.0177(8) -0.0112(7)
I1 0.03084(7) 0.04881(8) 0.04816(8) 0.00945(5) 0.00730(5) 0.00972(5)

loop_
_atom_type_symbol
_atom_type_description
_atom_type_scat_dispersion_real
_atom_type_scat_dispersion_imag
_atom_type_scat_source
C C 0.0033 0.0016 'International Tables Vol C Tables 4.2.6.8 and 6.1.1.4'
H H 0 0 'International Tables Vol C Tables 4.2.6.8 and 6.1.1.4'
N N 0.0061 0.0033 'International Tables Vol C Tables 4.2.6.8 and 6.1.1.4'
O O 0.0106 0.006 'International Tables Vol C Tables 4.2.6.8 and 6.1.1.4'
I I -0.4742 1.8119 'International Tables Vol C Tables 4.2.6.8 and 6.1.1.4'

loop_
_geom_angle_atom_site_label_1
_geom_angle_atom_site_label_2
_geom_angle_atom_site_label_3
_geom_angle
C4 C1 N2 107.98(14)
C4 C1 N1 126.65(15)
N2 C1 N1 125.37(14)
N2 C2 H2A 109.5
N2 C2 H2B 109.5
H2A C2 H2B 109.5
N2 C2 H2C 109.5
H2A C2 H2C 109.5
H2B C2 H2C 109.5
N3 C3 N2 112.53(14)
N3 C3 C5 122.78(15)
N2 C3 C5 124.69(15)
C1 C4 N3 109.28(16)
C1 C4 H4 125.4
N3 C4 H4 125.4
N4 C5 C3 110.99(13)
N4 C5 H5A 109.4
C3 C5 H5A 109.4
N4 C5 H5B 109.4
C3 C5 H5B 109.4
H5A C5 H5B 108
N4 C6 C7 119.9(2)
N4 C6 H6 120
C7 C6 H6 120
C6 C7 C8 119.9(2)
C6 C7 H7 120
C8 C7 H7 120
C9 C8 C7 119.7(2)
C9 C8 H8 120.1
C7 C8 H8 120.1
C8 C9 C10 119.4(2)
C8 C9 H9 120.3
C10 C9 H9 120.3
N4 C10 C9 119.7(2)
N4 C10 H10 120.2
C9 C10 H10 120.2
O2 N1 O1 123.78(15)
O2 N1 C1 119.53(15)
O1 N1 C1 116.69(15)
C3 N2 C1 104.61(13)
C3 N2 C2 126.38(14)
C1 N2 C2 128.85(14)
C3 N3 C4 105.60(14)
C6 N4 C10 121.25(16)
C6 N4 C5 119.21(15)
C10 N4 C5 119.53(15)

loop_
_geom_bond_atom_site_label_1
_geom_bond_atom_site_label_2
_geom_bond_distance
C1 C4 1.362(2)
C1 N2 1.385(2)
C1 N1 1.429(2)
C2 N2 1.470(2)
C2 H2A 0.96
C2 H2B 0.96
C2 H2C 0.96
C3 N3 1.330(2)
C3 N2 1.365(2)
C3 C5 1.504(2)
C4 N3 1.368(2)
C4 H4 0.93
C5 N4 1.484(2)
C5 H5A 0.97
C5 H5B 0.97
C6 N4 1.338(2)
C6 C7 1.360(3)
C6 H6 0.93
C7 C8 1.373(3)
C7 H7 0.93
C8 C9 1.365(4)
C8 H8 0.93
C9 C10 1.373(3)
C9 H9 0.93
C10 N4 1.355(2)
C10 H10 0.93
N1 O2 1.225(2)
N1 O1 1.236(2)

loop_
_geom_hbond_atom_site_label_D
_geom_hbond_atom_site_label_H
_geom_hbond_atom_site_label_A
_geom_hbond_site_symmetry_A
_geom_hbond_distance_DH
_geom_hbond_distance_HA
_geom_hbond_distance_DA
_geom_hbond_angle_DHA
_geom_hbond_publ_flag
C2 H2C O2 . 0.9600 2.5000 2.861(3) 102.00 yes
C10 H10 O2 1_565 0.9300 2.5100 3.138(3) 125.00 yes
C5 H5A I1 2_755 0.9700 3.0400 3.807(3) 137.00 yes
C7 H7 I1 4_565 0.9300 3.0400 3.854(3) 147.00 yes

loop_
_geom_torsion_atom_site_label_1
_geom_torsion_atom_site_label_2
_geom_torsion_atom_site_label_3
_geom_torsion_atom_site_label_4
_geom_torsion
N2 C1 C4 N3 0.4(2)
N1 C1 C4 N3 -179.70(15)
N3 C3 C5 N4 -83.61(19)
N2 C3 C5 N4 95.79(18)
N4 C6 C7 C8 -0.1(3)
C6 C7 C8 C9 -1.8(3)
C7 C8 C9 C10 1.9(4)
C8 C9 C10 N4 -0.1(4)
C4 C1 N1 O2 -173.00(17)
N2 C1 N1 O2 6.9(2)
C4 C1 N1 O1 7.2(2)
N2 C1 N1 O1 -172.89(15)
N3 C3 N2 C1 0.59(17)
C5 C3 N2 C1 -178.86(14)
N3 C3 N2 C2 176.33(16)
C5 C3 N2 C2 -3.1(2)
C4 C1 N2 C3 -0.60(17)
N1 C1 N2 C3 179.51(14)
C4 C1 N2 C2 -176.19(17)
N1 C1 N2 C2 3.9(3)
N2 C3 N3 C4 -0.35(19)
C5 C3 N3 C4 179.12(15)
C1 C4 N3 C3 -0.1(2)
C7 C6 N4 C10 2.1(3)
C7 C6 N4 C5 -177.91(17)
C9 C10 N4 C6 -2.0(3)
C9 C10 N4 C5 178.00(19)
C3 C5 N4 C6 -105.28(18)
C3 C5 N4 C10 74.8(2)
